data_2226402
loop_
_publ_author_name
'Asiri, Abdullah M.'
'Khan, Salman A.'
'Tan, Kong Wai'
'Ng, Seik Weng'

_publ_section_title
;
 4-[(3,4-Dimethoxybenzylidene)amino]-1,5-dimethyl-2-phenyl-1<i>H</i>-pyrazol-3(2<i>H</i>)-one
;
_journal_coeditor_code CV2733
_journal_issue 7
_journal_name_full 'Acta Crystallographica Section E'
_journal_page_first o1732
_journal_paper_doi 10.1107/S1600536810023238
_journal_volume 66
_journal_year 2010
_chemical_formula_iupac 'C20 H21 N3 O3'
_chemical_formula_moiety 'C20 H21 N3 O3'
_chemical_formula_sum 'C20 H21 N3 O3'
_chemical_formula_weight 351.40
_chemical_name_systematic
;
4-[(3,4-Dimethoxybenzylidene)amino]-1,5-dimethyl-2-phenyl-
1<i>H</i>-pyrazol-3(2<i>H</i>)-one
;
_space_group_IT_number 14
_symmetry_cell_setting monoclinic
_symmetry_space_group_name_Hall '-P 2ybc'
_symmetry_space_group_name_H-M 'P 1 21/c 1'
_atom_sites_solution_hydrogens geom
_atom_sites_solution_primary direct
_atom_sites_solution_secondary difmap
_audit_creation_method SHELXL-97
_cell_angle_alpha 90.00
_cell_angle_beta 109.0390(10)
_cell_angle_gamma 90.00
_cell_formula_units_Z 4
_cell_length_a 12.5584(8)
_cell_length_b 10.4752(7)
_cell_length_c 14.6002(9)
_cell_measurement_reflns_used 6153
_cell_measurement_temperature 100(2)
_cell_measurement_theta_max 28.2
_cell_measurement_theta_min 2.4
_cell_volume 1815.6(2)
_computing_cell_refinement 'SAINT (Bruker, 2009)'
_computing_data_collection 'APEX2 (Bruker, 2009)'
_computing_data_reduction 'SAINT (Bruker, 2009)'
_computing_molecular_graphics 'X-SEED (Barbour, 2001)'
_computing_publication_material 'publCIF (Westrip, 2010)'
_computing_structure_refinement 'SHELXL97 (Sheldrick, 2008)'
_computing_structure_solution 'SHELXS97 (Sheldrick, 2008)'
_diffrn_ambient_temperature 100(2)
_diffrn_measured_fraction_theta_full 0.997
_diffrn_measured_fraction_theta_max 0.997
_diffrn_measurement_device_type 'Bruker SMART APEX diffractometer'
_diffrn_measurement_method '\w scans'
_diffrn_radiation_monochromator graphite
_diffrn_radiation_source 'fine-focus sealed tube'
_diffrn_radiation_type MoK\a
_diffrn_radiation_wavelength 0.71073
_diffrn_reflns_av_R_equivalents 0.0309
_diffrn_reflns_av_sigmaI/netI 0.0269
_diffrn_reflns_limit_h_max 16
_diffrn_reflns_limit_h_min -16
_diffrn_reflns_limit_k_max 12
_diffrn_reflns_limit_k_min -13
_diffrn_reflns_limit_l_max 17
_diffrn_reflns_limit_l_min -18
_diffrn_reflns_number 16900
_diffrn_reflns_theta_full 27.50
_diffrn_reflns_theta_max 27.50
_diffrn_reflns_theta_min 1.72
_diffrn_standards_decay_% 0
_diffrn_standards_interval_count 0
_diffrn_standards_interval_time 0
_diffrn_standards_number 0
_exptl_absorpt_coefficient_mu 0.088
_exptl_absorpt_correction_type none
_exptl_crystal_colour Colourless
_exptl_crystal_density_diffrn 1.286
_exptl_crystal_density_method 'not measured'
_exptl_crystal_description Prism
_exptl_crystal_F_000 744
_exptl_crystal_size_max 0.35
_exptl_crystal_size_mid 0.25
_exptl_crystal_size_min 0.15
_refine_diff_density_max 0.230
_refine_diff_density_min -0.243
_refine_ls_extinction_method none
_refine_ls_goodness_of_fit_ref 0.999
_refine_ls_hydrogen_treatment constr
_refine_ls_matrix_type full
_refine_ls_number_parameters 239
_refine_ls_number_reflns 4164
_refine_ls_number_restraints 0
_refine_ls_restrained_S_all 0.999
_refine_ls_R_factor_all 0.0470
_refine_ls_R_factor_gt 0.0373
_refine_ls_shift/su_max 0.001
_refine_ls_shift/su_mean 0.001
_refine_ls_structure_factor_coef Fsqd
_refine_ls_weighting_details 'calc w=1/[\s^2^(Fo^2^)+(0.0548P)^2^+0.5659P] where P=(Fo^2^+2Fc^2^)/3'
_refine_ls_weighting_scheme calc
_refine_ls_wR_factor_gt 0.0952
_refine_ls_wR_factor_ref 0.1032
_reflns_number_gt 3442
_reflns_number_total 4164
_reflns_threshold_expression I>2\s(I)
_cod_data_source_file cv2733.cif
_cod_data_source_block I
_cod_original_sg_symbol_H-M 'P 21/c'
_cod_database_code 2226402
_cod_database_fobs_code 2226402

loop_
_symmetry_equiv_pos_as_xyz
'x, y, z'
'-x, y+1/2, -z+1/2'
'-x, -y, -z'
'x, -y-1/2, z-1/2'

loop_
_atom_site_type_symbol
_atom_site_label
_atom_site_fract_x
_atom_site_fract_y
_atom_site_fract_z
_atom_site_U_iso_or_equiv
_atom_site_adp_type
_atom_site_calc_flag
_atom_site_refinement_flags
_atom_site_occupancy
_atom_site_disorder_assembly
_atom_site_disorder_group
O O1 0.28425(6) 0.77513(8) 0.59527(6) 0.01980(19) Uani d . 1 . .
O O2 0.86240(7) 0.62990(8) 0.50221(6) 0.02147(19) Uani d . 1 . .
O O3 0.86452(8) 0.84966(8) 0.42541(7) 0.0292(2) Uani d . 1 . .
N N1 0.26678(8) 0.60441(9) 0.69085(7) 0.0185(2) Uani d . 1 . .
N N2 0.33485(8) 0.50111(9) 0.73701(7) 0.0190(2) Uani d . 1 . .
N N3 0.50498(8) 0.62594(9) 0.60372(7) 0.0187(2) Uani d . 1 . .
C C1 0.18777(9) 0.65675(11) 0.73138(8) 0.0189(2) Uani d . 1 . .
C C2 0.09077(9) 0.71284(11) 0.66951(9) 0.0204(2) Uani d . 1 . .
H H2 0.0778 0.7155 0.6017 0.025 Uiso calc R 1 . .
C C3 0.01286(10) 0.76508(12) 0.70792(9) 0.0235(3) Uani d . 1 . .
H H3 -0.0530 0.8052 0.6662 0.028 Uiso calc R 1 . .
C C4 0.03033(10) 0.75915(12) 0.80662(9) 0.0252(3) Uani d . 1 . .
H H4 -0.0240 0.7936 0.8323 0.030 Uiso calc R 1 . .
C C5 0.12751(11) 0.70267(13) 0.86781(9) 0.0258(3) Uani d . 1 . .
H H5 0.1394 0.6982 0.9354 0.031 Uiso calc R 1 . .
C C6 0.20713(10) 0.65278(12) 0.83089(9) 0.0230(3) Uani d . 1 . .
H H6 0.2745 0.6161 0.8731 0.028 Uiso calc R 1 . .
C C7 0.31965(9) 0.67280(11) 0.63587(8) 0.0171(2) Uani d . 1 . .
C C8 0.41934(9) 0.59911(11) 0.64197(8) 0.0173(2) Uani d . 1 . .
C C9 0.42229(9) 0.49573(11) 0.70009(8) 0.0179(2) Uani d . 1 . .
C C10 0.50361(10) 0.38826(12) 0.72347(9) 0.0231(3) Uani d . 1 . .
H H10A 0.5663 0.4077 0.6996 0.035 Uiso calc R 1 . .
H H10B 0.4657 0.3102 0.6924 0.035 Uiso calc R 1 . .
H H10C 0.5326 0.3759 0.7938 0.035 Uiso calc R 1 . .
C C11 0.27490(10) 0.38645(11) 0.75111(9) 0.0225(3) Uani d . 1 . .
H H11A 0.2343 0.4054 0.7965 0.034 Uiso calc R 1 . .
H H11B 0.3292 0.3177 0.7774 0.034 Uiso calc R 1 . .
H H11C 0.2212 0.3597 0.6888 0.034 Uiso calc R 1 . .
C C12 0.49724(9) 0.72136(11) 0.54678(8) 0.0191(2) Uani d . 1 . .
H H12 0.4304 0.7713 0.5274 0.023 Uiso calc R 1 . .
C C13 0.59014(9) 0.75419(11) 0.51128(8) 0.0187(2) Uani d . 1 . .
C C14 0.68242(9) 0.67130(11) 0.52633(8) 0.0182(2) Uani d . 1 . .
H H14 0.6838 0.5919 0.5582 0.022 Uiso calc R 1 . .
C C15 0.77102(9) 0.70504(11) 0.49495(8) 0.0186(2) Uani d . 1 . .
C C16 0.77122(10) 0.82494(11) 0.45064(9) 0.0213(2) Uani d . 1 . .
C C17 0.68007(11) 0.90626(12) 0.43516(9) 0.0241(3) Uani d . 1 . .
H H17 0.6794 0.9867 0.4049 0.029 Uiso calc R 1 . .
C C18 0.58924(10) 0.86946(11) 0.46420(9) 0.0222(3) Uani d . 1 . .
H H18 0.5257 0.9242 0.4515 0.027 Uiso calc R 1 . .
C C19 0.87115(10) 0.51317(11) 0.55464(9) 0.0229(3) Uani d . 1 . .
H H19A 0.9404 0.4687 0.5564 0.034 Uiso calc R 1 . .
H H19B 0.8060 0.4590 0.5226 0.034 Uiso calc R 1 . .
H H19C 0.8730 0.5316 0.6209 0.034 Uiso calc R 1 . .
C C20 0.86692(15) 0.96944(14) 0.37878(14) 0.0452(4) Uani d . 1 . .
H H20A 0.9381 0.9775 0.3652 0.068 Uiso calc R 1 . .
H H20B 0.8605 1.0393 0.4213 0.068 Uiso calc R 1 . .
H H20C 0.8038 0.9735 0.3179 0.068 Uiso calc R 1 . .

loop_
_atom_site_aniso_label
_atom_site_aniso_U_11
_atom_site_aniso_U_22
_atom_site_aniso_U_33
_atom_site_aniso_U_12
_atom_site_aniso_U_13
_atom_site_aniso_U_23
O1 0.0190(4) 0.0167(4) 0.0230(4) 0.0009(3) 0.0060(3) 0.0034(3)
O2 0.0217(4) 0.0182(4) 0.0269(4) 0.0041(3) 0.0112(3) 0.0044(3)
O3 0.0333(5) 0.0184(4) 0.0463(6) 0.0023(4) 0.0273(4) 0.0066(4)
N1 0.0171(4) 0.0173(5) 0.0208(5) 0.0008(4) 0.0060(4) 0.0036(4)
N2 0.0183(4) 0.0165(5) 0.0216(5) 0.0006(4) 0.0057(4) 0.0036(4)
N3 0.0178(4) 0.0192(5) 0.0192(5) -0.0019(4) 0.0062(4) -0.0020(4)
C1 0.0170(5) 0.0173(5) 0.0228(6) -0.0038(4) 0.0071(4) -0.0013(5)
C2 0.0188(5) 0.0214(6) 0.0208(6) -0.0040(4) 0.0060(4) -0.0001(5)
C3 0.0176(5) 0.0232(6) 0.0293(6) -0.0018(5) 0.0071(5) -0.0010(5)
C4 0.0241(6) 0.0237(6) 0.0319(7) -0.0058(5) 0.0147(5) -0.0083(5)
C5 0.0302(6) 0.0271(7) 0.0212(6) -0.0061(5) 0.0097(5) -0.0051(5)
C6 0.0220(6) 0.0236(6) 0.0211(6) -0.0021(5) 0.0039(5) -0.0013(5)
C7 0.0164(5) 0.0169(5) 0.0167(5) -0.0032(4) 0.0038(4) -0.0016(4)
C8 0.0163(5) 0.0172(5) 0.0174(5) -0.0008(4) 0.0042(4) -0.0013(4)
C9 0.0169(5) 0.0179(5) 0.0170(5) -0.0012(4) 0.0030(4) -0.0019(4)
C10 0.0232(6) 0.0190(6) 0.0258(6) 0.0036(5) 0.0064(5) 0.0027(5)
C11 0.0249(6) 0.0185(6) 0.0251(6) -0.0033(5) 0.0096(5) 0.0031(5)
C12 0.0184(5) 0.0198(6) 0.0189(5) 0.0007(4) 0.0060(4) -0.0012(4)
C13 0.0207(5) 0.0190(6) 0.0171(5) -0.0008(4) 0.0070(4) -0.0022(4)
C14 0.0219(5) 0.0160(5) 0.0170(5) -0.0006(4) 0.0069(4) 0.0001(4)
C15 0.0206(5) 0.0161(5) 0.0192(5) 0.0017(4) 0.0069(4) -0.0019(4)
C16 0.0250(6) 0.0184(6) 0.0253(6) -0.0005(5) 0.0149(5) -0.0008(5)
C17 0.0325(6) 0.0166(6) 0.0284(6) 0.0030(5) 0.0169(5) 0.0034(5)
C18 0.0256(6) 0.0191(6) 0.0241(6) 0.0046(5) 0.0113(5) 0.0006(5)
C19 0.0246(6) 0.0176(6) 0.0273(6) 0.0028(5) 0.0095(5) 0.0041(5)
C20 0.0552(9) 0.0222(7) 0.0797(12) 0.0092(7) 0.0513(9) 0.0175(7)

loop_
_atom_type_symbol
_atom_type_description
_atom_type_scat_dispersion_real
_atom_type_scat_dispersion_imag
_atom_type_scat_source
C C 0.0033 0.0016 'International Tables Vol C Tables 4.2.6.8 and 6.1.1.4'
H H 0.0000 0.0000 'International Tables Vol C Tables 4.2.6.8 and 6.1.1.4'
N N 0.0061 0.0033 'International Tables Vol C Tables 4.2.6.8 and 6.1.1.4'
O O 0.0106 0.0060 'International Tables Vol C Tables 4.2.6.8 and 6.1.1.4'

loop_
_geom_angle_atom_site_label_1
_geom_angle_atom_site_label_2
_geom_angle_atom_site_label_3
_geom_angle_site_symmetry_1
_geom_angle_site_symmetry_3
_geom_angle
_geom_angle_publ_flag
C15 O2 C19 . . 116.78(9) ?
C16 O3 C20 . . 116.62(10) ?
C7 N1 N2 . . 109.98(9) ?
C7 N1 C1 . . 124.72(10) ?
N2 N1 C1 . . 119.67(9) ?
C9 N2 N1 . . 106.39(9) ?
C9 N2 C11 . . 122.28(10) ?
N1 N2 C11 . . 115.93(9) ?
C12 N3 C8 . . 120.78(10) ?
C2 C1 C6 . . 120.57(11) ?
C2 C1 N1 . . 118.44(10) ?
C6 C1 N1 . . 120.99(10) ?
C1 C2 C3 . . 119.23(11) ?
C1 C2 H2 . . 120.4 ?
C3 C2 H2 . . 120.4 ?
C4 C3 C2 . . 120.56(11) ?
C4 C3 H3 . . 119.7 ?
C2 C3 H3 . . 119.7 ?
C3 C4 C5 . . 119.73(11) ?
C3 C4 H4 . . 120.1 ?
C5 C4 H4 . . 120.1 ?
C6 C5 C4 . . 120.37(12) ?
C6 C5 H5 . . 119.8 ?
C4 C5 H5 . . 119.8 ?
C5 C6 C1 . . 119.50(11) ?
C5 C6 H6 . . 120.2 ?
C1 C6 H6 . . 120.2 ?
O1 C7 N1 . . 123.87(10) ?
O1 C7 C8 . . 131.33(10) ?
N1 C7 C8 . . 104.77(9) ?
C9 C8 N3 . . 122.68(10) ?
C9 C8 C7 . . 107.92(10) ?
N3 C8 C7 . . 129.26(10) ?
C8 C9 N2 . . 110.34(10) ?
C8 C9 C10 . . 128.36(11) ?
N2 C9 C10 . . 121.31(10) ?
C9 C10 H10A . . 109.5 ?
C9 C10 H10B . . 109.5 ?
H10A C10 H10B . . 109.5 ?
C9 C10 H10C . . 109.5 ?
H10A C10 H10C . . 109.5 ?
H10B C10 H10C . . 109.5 ?
N2 C11 H11A . . 109.5 ?
N2 C11 H11B . . 109.5 ?
H11A C11 H11B . . 109.5 ?
N2 C11 H11C . . 109.5 ?
H11A C11 H11C . . 109.5 ?
H11B C11 H11C . . 109.5 ?
N3 C12 C13 . . 120.78(10) ?
N3 C12 H12 . . 119.6 ?
C13 C12 H12 . . 119.6 ?
C18 C13 C14 . . 119.19(11) ?
C18 C13 C12 . . 120.08(10) ?
C14 C13 C12 . . 120.71(10) ?
C15 C14 C13 . . 120.15(11) ?
C15 C14 H14 . . 119.9 ?
C13 C14 H14 . . 119.9 ?
O2 C15 C14 . . 125.03(10) ?
O2 C15 C16 . . 114.87(10) ?
C14 C15 C16 . . 120.10(10) ?
O3 C16 C17 . . 125.23(11) ?
O3 C16 C15 . . 115.00(10) ?
C17 C16 C15 . . 119.77(11) ?
C16 C17 C18 . . 119.66(11) ?
C16 C17 H17 . . 120.2 ?
C18 C17 H17 . . 120.2 ?
C13 C18 C17 . . 121.05(11) ?
C13 C18 H18 . . 119.5 ?
C17 C18 H18 . . 119.5 ?
O2 C19 H19A . . 109.5 ?
O2 C19 H19B . . 109.5 ?
H19A C19 H19B . . 109.5 ?
O2 C19 H19C . . 109.5 ?
H19A C19 H19C . . 109.5 ?
H19B C19 H19C . . 109.5 ?
O3 C20 H20A . . 109.5 ?
O3 C20 H20B . . 109.5 ?
H20A C20 H20B . . 109.5 ?
O3 C20 H20C . . 109.5 ?
H20A C20 H20C . . 109.5 ?
H20B C20 H20C . . 109.5 ?

loop_
_geom_bond_atom_site_label_1
_geom_bond_atom_site_label_2
_geom_bond_site_symmetry_2
_geom_bond_distance
_geom_bond_publ_flag
O1 C7 . 1.2354(14) ?
O2 C15 . 1.3669(14) ?
O2 C19 . 1.4277(14) ?
O3 C16 . 1.3627(14) ?
O3 C20 . 1.4326(16) ?
N1 C7 . 1.3950(14) ?
N1 N2 . 1.4072(13) ?
N1 C1 . 1.4206(15) ?
N2 C9 . 1.3731(15) ?
N2 C11 . 1.4673(14) ?
N3 C12 . 1.2833(15) ?
N3 C8 . 1.3926(14) ?
C1 C2 . 1.3883(16) ?
C1 C6 . 1.3933(17) ?
C2 C3 . 1.3890(17) ?
C2 H2 . 0.9500 ?
C3 C4 . 1.3865(18) ?
C3 H3 . 0.9500 ?
C4 C5 . 1.3879(19) ?
C4 H4 . 0.9500 ?
C5 C6 . 1.3839(18) ?
C5 H5 . 0.9500 ?
C6 H6 . 0.9500 ?
C7 C8 . 1.4486(15) ?
C8 C9 . 1.3688(16) ?
C9 C10 . 1.4830(16) ?
C10 H10A . 0.9800 ?
C10 H10B . 0.9800 ?
C10 H10C . 0.9800 ?
C11 H11A . 0.9800 ?
C11 H11B . 0.9800 ?
C11 H11C . 0.9800 ?
C12 C13 . 1.4638(16) ?
C12 H12 . 0.9500 ?
C13 C18 . 1.3876(17) ?
C13 C14 . 1.4067(16) ?
C14 C15 . 1.3804(16) ?
C14 H14 . 0.9500 ?
C15 C16 . 1.4132(16) ?
C16 C17 . 1.3851(17) ?
C17 C18 . 1.3946(17) ?
C17 H17 . 0.9500 ?
C18 H18 . 0.9500 ?
C19 H19A . 0.9800 ?
C19 H19B . 0.9800 ?
C19 H19C . 0.9800 ?
C20 H20A . 0.9800 ?
C20 H20B . 0.9800 ?
C20 H20C . 0.9800 ?

loop_
_geom_torsion_atom_site_label_1
_geom_torsion_atom_site_label_2
_geom_torsion_atom_site_label_3
_geom_torsion_atom_site_label_4
_geom_torsion_site_symmetry_1
_geom_torsion_site_symmetry_2
_geom_torsion_site_symmetry_3
_geom_torsion_site_symmetry_4
_geom_torsion
_geom_torsion_publ_flag
C7 N1 N2 C9 . . . . -8.00(12) ?
C1 N1 N2 C9 . . . . -162.78(10) ?
C7 N1 N2 C11 . . . . -147.65(10) ?
C1 N1 N2 C11 . . . . 57.57(13) ?
C7 N1 C1 C2 . . . . 58.12(15) ?
N2 N1 C1 C2 . . . . -151.03(10) ?
C7 N1 C1 C6 . . . . -121.50(12) ?
N2 N1 C1 C6 . . . . 29.34(16) ?
C6 C1 C2 C3 . . . . -0.05(17) ?
N1 C1 C2 C3 . . . . -179.68(10) ?
C1 C2 C3 C4 . . . . -1.31(18) ?
C2 C3 C4 C5 . . . . 1.22(18) ?
C3 C4 C5 C6 . . . . 0.25(19) ?
C4 C5 C6 C1 . . . . -1.59(19) ?
C2 C1 C6 C5 . . . . 1.50(18) ?
N1 C1 C6 C5 . . . . -178.89(11) ?
N2 N1 C7 O1 . . . . -172.69(10) ?
C1 N1 C7 O1 . . . . -19.46(17) ?
N2 N1 C7 C8 . . . . 5.75(12) ?
C1 N1 C7 C8 . . . . 158.98(10) ?
C12 N3 C8 C9 . . . . 177.56(11) ?
C12 N3 C8 C7 . . . . -7.18(18) ?
O1 C7 C8 C9 . . . . 176.90(12) ?
N1 C7 C8 C9 . . . . -1.37(12) ?
O1 C7 C8 N3 . . . . 1.1(2) ?
N1 C7 C8 N3 . . . . -177.18(11) ?
N3 C8 C9 N2 . . . . 172.54(10) ?
C7 C8 C9 N2 . . . . -3.61(13) ?
N3 C8 C9 C10 . . . . -8.03(19) ?
C7 C8 C9 C10 . . . . 175.83(11) ?
N1 N2 C9 C8 . . . . 7.08(12) ?
C11 N2 C9 C8 . . . . 143.54(11) ?
N1 N2 C9 C10 . . . . -172.41(10) ?
C11 N2 C9 C10 . . . . -35.94(16) ?
C8 N3 C12 C13 . . . . 176.26(10) ?
N3 C12 C13 C18 . . . . -168.62(11) ?
N3 C12 C13 C14 . . . . 9.85(17) ?
C18 C13 C14 C15 . . . . 0.35(17) ?
C12 C13 C14 C15 . . . . -178.13(10) ?
C19 O2 C15 C14 . . . . -6.31(16) ?
C19 O2 C15 C16 . . . . 174.22(10) ?
C13 C14 C15 O2 . . . . -177.20(10) ?
C13 C14 C15 C16 . . . . 2.23(17) ?
C20 O3 C16 C17 . . . . -0.3(2) ?
C20 O3 C16 C15 . . . . 178.96(13) ?
O2 C15 C16 O3 . . . . -2.53(15) ?
C14 C15 C16 O3 . . . . 177.98(11) ?
O2 C15 C16 C17 . . . . 176.81(11) ?
C14 C15 C16 C17 . . . . -2.68(18) ?
O3 C16 C17 C18 . . . . 179.80(12) ?
C15 C16 C17 C18 . . . . 0.52(19) ?
C14 C13 C18 C17 . . . . -2.54(18) ?
C12 C13 C18 C17 . . . . 175.95(11) ?
C16 C17 C18 C13 . . . . 2.10(19) ?

loop_
_cod_related_entry_id
_cod_related_entry_database
_cod_related_entry_code
1 ChemSpider 938676
